data_4026496
loop_
_publ_author_name
'Lorenzo V. White'
'Brett D. Schwartz'
'Martin G. Banwell'
'Anthony C. Willis'

_publ_contact_author_address
;
Research School of Chemistry,
Australian National University,
Canberra, ACT 0200, Australia
;
_publ_contact_author_email 'mgb@rsc.anu.edu.au '
_publ_contact_author_fax ' 61 2 6125 8114 '
_publ_contact_author_name 'Martin G. Banwell'
_publ_contact_author_phone ' 61 2 6125 8202 '
_publ_section_title
;
 A Chemoenzymatic Total Synthesis of (+)-Clividine
;
_journal_name_full 'Journal of Organic Chemistry'
_journal_page_first 6250
_journal_page_last 6257
_journal_paper_doi 10.1021/jo201005d
_journal_volume 76
_journal_year 2011
_chemical_absolute_configuration syn
_chemical_compound_source local
_chemical_formula_moiety 'C17 H19 N O5'
_chemical_formula_sum 'C17 H19 N O5'
_chemical_formula_weight 317.34
_space_group_IT_number 4
_symmetry_cell_setting monoclinic
_symmetry_space_group_name_Hall 'P 2yb'
_symmetry_space_group_name_H-M 'P 1 21 1'
_atom_sites_solution_hydrogens geom
_atom_sites_solution_primary direct
_audit_creation_date 11-02-15
_audit_creation_method CRYSTALS_ver_14.11
_audit_update_record
;
2011-02-16 - Report on C17 H19 N O5 
             by Anthony C. Willis
             for   Lorenzo White and Martin Banwell

2011-02-16 - passes checkcif tests with few warnings  
;
_cell_angle_alpha 90
_cell_angle_beta 105.651(6)
_cell_angle_gamma 90
_cell_formula_units_Z 2
_cell_length_a 8.6115(8)
_cell_length_b 7.9108(8)
_cell_length_c 11.2630(12)
_cell_measurement_reflns_used 23717
_cell_measurement_temperature 200
_cell_measurement_theta_max 25
_cell_measurement_theta_min 2.6
_cell_volume 738.83(13)
_computing_cell_refinement 'DENZO/SCALEPACK (Otwinowski & Minor, 1997)'
_computing_data_collection 'COLLECT (Nonius, 2001).'
_computing_data_reduction 'DENZO/SCALEPACK (Otwinowski & Minor, 1997)'
_computing_molecular_graphics
; 
ORTEP-II (Johnson 1976) in teXsan (MSC, 1992-1997)
;
_computing_publication_material 'CRYSTALS (Betteridge et al., 2003)'
_computing_structure_refinement 'CRYSTALS (Betteridge et al., 2003)'
_computing_structure_solution 'SIR92 (Altomare et al., 1994)'
_diffrn_ambient_temperature 200
_diffrn_measured_fraction_theta_full 0.989
_diffrn_measured_fraction_theta_max 0.989
_diffrn_measurement_device Area
_diffrn_measurement_device_type 'Nonius KappaCCD'
_diffrn_measurement_method ' \f and \w scans with CCD '
_diffrn_radiation_monochromator graphite
_diffrn_radiation_type 'Mo K\a'
_diffrn_radiation_wavelength 0.71073
_diffrn_reflns_av_R_equivalents 0.101
_diffrn_reflns_limit_h_max 10
_diffrn_reflns_limit_h_min -10
_diffrn_reflns_limit_k_max 9
_diffrn_reflns_limit_k_min -9
_diffrn_reflns_limit_l_max 12
_diffrn_reflns_limit_l_min -13
_diffrn_reflns_number 9107
_diffrn_reflns_theta_full 25.098
_diffrn_reflns_theta_max 25.098
_diffrn_reflns_theta_min 2.659
_diffrn_standards_number 0
_exptl_absorpt_coefficient_mu 0.105
_exptl_absorpt_correction_T_max 0.996
_exptl_absorpt_correction_T_min 0.839
_exptl_absorpt_correction_type multi-scan
_exptl_absorpt_process_details 'DENZO/SCALEPACK (Otwinowski & Minor, 1997)'
_exptl_crystal_colour 'pale brown'
_exptl_crystal_density_diffrn 1.426
_exptl_crystal_description plate
_exptl_crystal_F_000 336
_exptl_crystal_size_max 0.200
_exptl_crystal_size_mid 0.120
_exptl_crystal_size_min 0.040
_refine_diff_density_max 0.39
_refine_diff_density_min -0.47
_refine_ls_abs_structure_details
;
The enantiomer has been assigned by reference to an unchanging chiral
centre in the synthetic procedure.
;
_refine_ls_extinction_method none
_refine_ls_goodness_of_fit_ref 1.0223
_refine_ls_hydrogen_treatment constr
_refine_ls_matrix_type full
_refine_ls_number_parameters 209
_refine_ls_number_reflns 1408
_refine_ls_number_restraints 1
_refine_ls_R_factor_all 0.1015
_refine_ls_R_factor_gt 0.0814
_refine_ls_shift/su_max 0.0153053
_refine_ls_shift/su_mean 0.0038111
_refine_ls_structure_factor_coef Fsqd
_refine_ls_weighting_details
;
 Method= Modified Sheldrick 
 w=1/[\s^2^(F^2^) + ( 0.10P)^2^ + 2.06P] 
 ,where P=(max(Fo^2^,0) + 2Fc^2^)/3 
;
_refine_ls_weighting_scheme calc
_refine_ls_wR_factor_all 0.2360
_refine_ls_wR_factor_gt 0.2245
_refine_ls_wR_factor_ref 0.2360
_reflns_limit_h_max 9
_reflns_limit_h_min -10
_reflns_limit_k_max 9
_reflns_limit_k_min 0
_reflns_limit_l_max 13
_reflns_limit_l_min 0
_reflns_number_gt 1103
_reflns_number_total 1411
_reflns_threshold_expression I>2.0\s(I)
_oxford_diffrn_Wilson_B_factor 3.17
_oxford_diffrn_Wilson_scale 2.40
_oxford_refine_ls_r_factor_ref 0.1015
_oxford_refine_ls_scale 0.742(9)
_oxford_reflns_number_all 1408
_oxford_reflns_threshold_expression_ref I>-10.0\s(I)
_oxford_structure_analysis_title '11221717 ban1022'
_cod_data_source_file jo201005d_si_006.cif
_cod_data_source_block ban1022
_cod_original_sg_symbol_H-M 'P 1 21 1 '
_cod_database_code 4026496

loop_
_symmetry_equiv_pos_as_xyz
x,y,z
-x,y+1/2,-z

loop_
_atom_site_label
_atom_site_type_symbol
_atom_site_fract_x
_atom_site_fract_y
_atom_site_fract_z
_atom_site_U_iso_or_equiv
_atom_site_occupancy
_atom_site_adp_type
_atom_site_refinement_flags_posn
C1 C 0.2475(12) 0.6437(13) 0.5162(9) 0.0369 1.0000 Uani .
C2 C 0.1670(12) 0.5027(12) 0.4554(9) 0.0389 1.0000 Uani .
C3 C 0.0370(12) 0.5391(13) 0.3563(9) 0.0390 1.0000 Uani .
O4 O -0.0649(9) 0.4255(10) 0.2814(7) 0.0530 1.0000 Uani .
C5 C -0.1764(15) 0.5235(16) 0.1880(10) 0.0563 1.0000 Uani .
O6 O -0.1444(10) 0.6987(10) 0.2179(7) 0.0539 1.0000 Uani .
C7 C -0.0125(12) 0.7005(14) 0.3183(9) 0.0410 1.0000 Uani .
C8 C 0.0675(12) 0.8412(12) 0.3758(9) 0.0390 1.0000 Uani .
C9 C 0.2034(13) 0.8079(13) 0.4784(9) 0.0364 1.0000 Uani .
C10 C 0.2906(11) 0.9565(12) 0.5423(9) 0.0327 1.0000 Uani .
O11 O 0.2461(9) 1.1002(9) 0.5180(7) 0.0470 1.0000 Uani .
O12 O 0.4233(9) 0.9296(9) 0.6354(7) 0.0471 1.0000 Uani .
C14 C 0.3887(12) 0.6216(13) 0.6276(9) 0.0374 1.0000 Uani .
C15 C 0.5053(12) 0.7680(12) 0.6513(10) 0.0401 1.0000 Uani .
C16 C 0.6167(13) 0.7658(14) 0.7822(10) 0.0449 1.0000 Uani .
C17 C 0.6898(12) 0.5864(13) 0.8066(11) 0.0458 1.0000 Uani .
C18 C 0.5606(11) 0.4521(14) 0.8020(9) 0.0396 1.0000 Uani .
C19 C 0.4114(13) 0.4824(12) 0.6943(10) 0.0451 1.0000 Uani .
C20 C 0.6201(13) 0.2684(14) 0.7865(9) 0.0445 1.0000 Uani .
C21 C 0.7544(13) 0.2035(15) 0.8917(10) 0.0491 1.0000 Uani .
N22 N 0.6900(9) 0.1131(12) 0.9826(7) 0.0428 1.0000 Uani .
C23 C 0.8279(15) 0.0581(15) 1.0880(11) 0.0604 1.0000 Uani .
O24 O 0.5366(8) 0.8102(9) 0.8722(6) 0.0443 1.0000 Uani .
H21 H 0.1984 0.3926 0.4797 0.0468 1.0000 Uiso R
H51 H -0.2876 0.4967 0.1873 0.0680 1.0000 Uiso R
H52 H -0.1603 0.4994 0.1078 0.0680 1.0000 Uiso R
H81 H 0.0351 0.9508 0.3490 0.0470 1.0000 Uiso R
H151 H 0.5709 0.7611 0.5929 0.0481 1.0000 Uiso R
H161 H 0.7062 0.8460 0.7871 0.0541 1.0000 Uiso R
H171 H 0.7645 0.5848 0.8877 0.0550 1.0000 Uiso R
H172 H 0.7465 0.5604 0.7454 0.0550 1.0000 Uiso R
H181 H 0.5300 0.4579 0.8792 0.0480 1.0000 Uiso R
H191 H 0.3330 0.3982 0.6744 0.0538 1.0000 Uiso R
H201 H 0.5293 0.1920 0.7763 0.0540 1.0000 Uiso R
H202 H 0.6566 0.2670 0.7125 0.0542 1.0000 Uiso R
H211 H 0.8214 0.2976 0.9318 0.0591 1.0000 Uiso R
H212 H 0.8209 0.1257 0.8591 0.0591 1.0000 Uiso R
H221 H 0.6170 0.1701 1.0054 0.0508 1.0000 Uiso R
H231 H 0.7863 0.0145 1.1530 0.0911 1.0000 Uiso R
H232 H 0.8985 0.1523 1.1183 0.0910 1.0000 Uiso R
H233 H 0.8882 -0.0293 1.0602 0.0910 1.0000 Uiso R
H241 H 0.5952 0.8902 0.9032 0.0669 1.0000 Uiso R

loop_
_atom_site_aniso_label
_atom_site_aniso_U_11
_atom_site_aniso_U_22
_atom_site_aniso_U_33
_atom_site_aniso_U_23
_atom_site_aniso_U_13
_atom_site_aniso_U_12
C1 0.039(5) 0.034(6) 0.040(5) 0.005(4) 0.014(5) -0.006(5)
C2 0.047(6) 0.020(5) 0.048(6) 0.006(5) 0.009(5) 0.001(4)
C3 0.033(5) 0.041(6) 0.044(6) -0.006(5) 0.011(5) 0.004(5)
O4 0.049(4) 0.041(4) 0.058(4) -0.003(4) -0.005(4) 0.000(4)
C5 0.060(7) 0.064(8) 0.040(6) 0.004(6) 0.005(6) -0.009(7)
O6 0.058(5) 0.044(4) 0.050(4) 0.001(4) -0.001(4) 0.000(4)
C7 0.030(5) 0.049(6) 0.045(6) 0.004(5) 0.012(5) 0.003(5)
C8 0.049(6) 0.027(5) 0.042(6) -0.001(5) 0.014(5) -0.001(5)
C9 0.046(6) 0.026(5) 0.040(5) -0.003(4) 0.017(5) -0.004(5)
C10 0.037(5) 0.028(5) 0.035(5) 0.005(4) 0.014(5) 0.003(4)
O11 0.052(4) 0.023(4) 0.063(5) -0.002(4) 0.011(4) 0.004(4)
O12 0.055(5) 0.025(4) 0.056(4) -0.007(4) 0.006(4) -0.006(4)
C14 0.041(5) 0.032(5) 0.040(5) -0.004(5) 0.011(4) 0.007(5)
C15 0.043(5) 0.027(5) 0.052(6) 0.006(5) 0.016(5) 0.001(5)
C16 0.041(6) 0.037(6) 0.062(7) -0.011(5) 0.023(5) -0.019(5)
C17 0.041(6) 0.040(6) 0.055(6) -0.002(5) 0.010(5) -0.004(5)
C18 0.033(5) 0.047(6) 0.040(5) -0.001(5) 0.011(4) -0.005(5)
C19 0.045(6) 0.034(6) 0.051(6) -0.002(5) 0.004(5) -0.005(5)
C20 0.049(6) 0.046(6) 0.036(5) -0.002(5) 0.006(5) -0.003(5)
C21 0.047(6) 0.048(6) 0.054(6) -0.003(5) 0.014(5) -0.012(6)
N22 0.038(4) 0.040(5) 0.051(5) 0.009(5) 0.012(4) 0.006(4)
C23 0.068(8) 0.053(7) 0.054(7) 0.014(6) 0.004(6) -0.001(6)
O24 0.050(4) 0.035(4) 0.050(4) -0.007(3) 0.017(3) -0.006(4)

loop_
_atom_type_symbol
_atom_type_scat_dispersion_real
_atom_type_scat_dispersion_imag
_atom_type_scat_Cromer_Mann_a1
_atom_type_scat_Cromer_Mann_b1
_atom_type_scat_Cromer_Mann_a2
_atom_type_scat_Cromer_Mann_b2
_atom_type_scat_Cromer_Mann_a3
_atom_type_scat_Cromer_Mann_b3
_atom_type_scat_Cromer_Mann_a4
_atom_type_scat_Cromer_Mann_b4
_atom_type_scat_Cromer_Mann_c
_atom_type_scat_source
C 0.0033 0.0016 2.3100 20.8439 1.0200 10.2075 1.5886 0.5687 0.8650 51.6512 0.2156 'International Tables Vol C 4.2.6.8 and 6.1.1.4'
H 0.0000 0.0000 0.4930 10.5109 0.3229 26.1257 0.1402 3.1424 0.0408 57.7998 0.0030 'International Tables Vol C 4.2.6.8 and 6.1.1.4'
N 0.0061 0.0033 12.2126 0.0057 3.1322 9.8933 2.0125 28.9975 1.1663 0.5826 -11.5290 'International Tables Vol C 4.2.6.8 and 6.1.1.4'
O 0.0106 0.0060 3.0485 13.2771 2.2868 5.7011 1.5463 0.3239 0.8670 32.9089 0.2508 'International Tables Vol C 4.2.6.8 and 6.1.1.4'

loop_
_geom_angle_atom_site_label_1
_geom_angle_atom_site_label_2
_geom_angle_atom_site_label_3
_geom_angle
_geom_angle_publ_flag
C2 C1 C9 122.7(9) yes
C2 C1 C14 120.1(9) yes
C9 C1 C14 117.2(9) yes
C1 C2 C3 114.7(9) yes
C1 C2 H21 122.5 no
C3 C2 H21 122.7 no
C2 C3 O4 127.1(10) yes
C2 C3 C7 124.0(10) yes
O4 C3 C7 108.8(8) yes
C3 O4 C5 106.5(8) yes
O4 C5 O6 107.4(8) yes
O4 C5 H51 110.2 no
O6 C5 H51 109.7 no
O4 C5 H52 109.8 no
O6 C5 H52 110.0 no
H51 C5 H52 109.6 no
C5 O6 C7 105.5(9) yes
C3 C7 O6 111.4(9) yes
C3 C7 C8 122.0(9) yes
O6 C7 C8 126.5(10) yes
C7 C8 C9 115.3(9) yes
C7 C8 H81 122.0 no
C9 C8 H81 122.6 no
C8 C9 C1 121.1(9) yes
C8 C9 C10 116.5(9) yes
C1 C9 C10 122.4(9) yes
C9 C10 O11 123.5(9) yes
C9 C10 O12 118.0(8) yes
O11 C10 O12 118.5(9) yes
C10 O12 C15 121.4(8) yes
C1 C14 C15 114.1(9) yes
C1 C14 C19 122.3(10) yes
C15 C14 C19 123.5(9) yes
C14 C15 O12 112.1(7) yes
C14 C15 C16 112.1(8) yes
O12 C15 C16 106.7(8) yes
C14 C15 H151 108.4 no
O12 C15 H151 108.5 no
C16 C15 H151 108.8 no
C15 C16 C17 107.6(9) yes
C15 C16 O24 112.8(9) yes
C17 C16 O24 110.7(9) yes
C15 C16 H161 108.9 no
C17 C16 H161 107.8 no
O24 C16 H161 108.9 no
C16 C17 C18 112.0(8) yes
C16 C17 H171 108.4 no
C18 C17 H171 108.4 no
C16 C17 H172 109.1 no
C18 C17 H172 109.3 no
H171 C17 H172 109.6 no
C17 C18 C19 111.4(9) yes
C17 C18 C20 113.1(8) yes
C19 C18 C20 106.7(8) yes
C17 C18 H181 107.8 no
C19 C18 H181 109.2 no
C20 C18 H181 108.6 no
C18 C19 C14 123.2(9) yes
C18 C19 H191 118.5 no
C14 C19 H191 118.3 no
C18 C20 C21 115.7(9) yes
C18 C20 H201 108.3 no
C21 C20 H201 107.7 no
C18 C20 H202 107.4 no
C21 C20 H202 108.4 no
H201 C20 H202 109.3 no
C20 C21 N22 111.0(8) yes
C20 C21 H211 109.7 no
N22 C21 H211 109.6 no
C20 C21 H212 108.8 no
N22 C21 H212 108.9 no
H211 C21 H212 108.7 no
C21 N22 C23 108.9(8) yes
C21 N22 H221 113.1 no
C23 N22 H221 113.5 no
N22 C23 H231 109.2 no
N22 C23 H232 110.2 no
H231 C23 H232 109.6 no
N22 C23 H233 109.3 no
H231 C23 H233 109.5 no
H232 C23 H233 109.0 no
C16 O24 H241 97.6 no

loop_
_geom_bond_atom_site_label_1
_geom_bond_atom_site_label_2
_geom_bond_distance
_geom_bond_publ_flag
C1 C2 1.392(14) yes
C1 C9 1.388(14) yes
C1 C14 1.504(13) yes
C2 C3 1.381(14) yes
C2 H21 0.931 no
C3 O4 1.374(12) yes
C3 C7 1.377(15) yes
O4 C5 1.444(13) yes
C5 O6 1.435(15) yes
C5 H51 0.979 no
C5 H52 0.969 no
O6 C7 1.370(12) yes
C7 C8 1.376(15) yes
C8 C9 1.430(14) yes
C8 H81 0.936 no
C9 C10 1.474(13) yes
C10 O11 1.207(12) yes
C10 O12 1.343(11) yes
O12 C15 1.448(12) yes
C14 C15 1.509(14) yes
C14 C19 1.318(14) yes
C15 C16 1.527(15) yes
C15 H151 0.978 no
C16 C17 1.547(15) yes
C16 O24 1.417(12) yes
C16 H161 0.988 no
C17 C18 1.529(14) yes
C17 H171 0.965 no
C17 H172 0.969 no
C18 C19 1.530(14) yes
C18 C20 1.566(16) yes
C18 H181 0.975 no
C19 H191 0.932 no
C20 C21 1.505(14) yes
C20 H201 0.970 no
C20 H202 0.967 no
C21 N22 1.474(13) yes
C21 H211 0.975 no
C21 H212 0.977 no
N22 C23 1.500(13) yes
N22 H221 0.867 no
C23 H231 0.961 no
C23 H232 0.965 no
C23 H233 0.966 no
O24 H241 0.825 no

loop_
_geom_contact_atom_site_label_1
_geom_contact_atom_site_label_2
_geom_contact_distance
_geom_contact_site_symmetry_2
_geom_contact_publ_flag
O4 C10 3.14(1) 2_546 no
O4 C9 3.37(1) 2_546 no
O4 O11 3.37(1) 2_546 no
O4 O12 3.46(1) 2_546 no
O4 C23 3.60(1) 1_454 no
O6 C23 3.18(1) 1_464 no
O6 O11 3.41(1) 2_546 no
O6 C19 3.54(1) 2_556 no
O11 C3 3.17(1) 2_556 no
O11 C7 3.17(1) 2_556 no
O11 C2 3.29(1) 1_565 no
O11 C15 3.49(1) 2_656 no
O11 C5 3.57(1) 2_556 no
O12 C5 3.36(2) 2_556 no
O12 C20 3.38(1) 1_565 no
O24 N22 2.85(1) 1_565 no
O24 N22 3.26(1) 2_657 no
O24 C5 3.43(1) 2_556 no
O24 C23 3.57(1) 1_565 no
N22 C16 3.50(1) 1_545 no
C2 C8 3.38(2) 2_546 no
C3 C10 3.38(2) 2_546 no
C5 C10 3.48(2) 2_546 no

loop_
_geom_hbond_atom_site_label_D
_geom_hbond_atom_site_label_H
_geom_hbond_atom_site_label_A
_geom_hbond_site_symmetry_A
_geom_hbond_angle_DHA
_geom_hbond_distance_DH
_geom_hbond_distance_HA
_geom_hbond_distance_DA
_geom_hbond_publ_flag
N22 H221 O24 2_647 163 0.87 2.42 3.261(15) no
O24 H241 N22 1_565 166 0.83 2.04 2.854(15) no

loop_
_geom_torsion_atom_site_label_1
_geom_torsion_atom_site_label_2
_geom_torsion_atom_site_label_3
_geom_torsion_atom_site_label_4
_geom_torsion
_geom_torsion_publ_flag
O4 C3 C2 C1 -179(1) no
O4 C3 C7 O6 -1(1) no
O4 C3 C7 C8 -180(1) no
O4 C5 O6 C7 4(1) no
O6 C5 O4 C3 -5(1) no
O6 C7 C3 C2 -180(1) no
O6 C7 C8 C9 -179(1) no
O11 C10 O12 C15 -165(1) no
O11 C10 C9 C1 -173(1) no
O11 C10 C9 C8 6(2) no
O12 C10 C9 C1 4(2) no
O12 C10 C9 C8 -177(1) no
O12 C15 C14 C1 43(1) no
O12 C15 C14 C19 -140(1) no
O12 C15 C16 O24 51(1) no
O12 C15 C16 C17 173.2(9) no
O24 C16 C15 C14 -72(1) no
O24 C16 C17 C18 61(1) no
N22 C21 C20 C18 91(1) no
C1 C2 C3 C7 -0(2) no
C1 C9 C8 C7 -1(2) no
C1 C14 C15 C16 163.2(9) no
C1 C14 C19 C18 175(1) no
C2 C1 C9 C8 2(2) no
C2 C1 C9 C10 -179(1) no
C2 C1 C14 C15 155(1) no
C2 C1 C14 C19 -22(2) no
C2 C3 O4 C5 -177(1) no
C2 C3 C7 C8 1(2) no
C3 C2 C1 C9 -2(2) no
C3 C2 C1 C14 178(1) no
C3 C7 O6 C5 -2(1) no
C3 C7 C8 C9 -1(2) no
C5 O4 C3 C7 4(1) no
C5 O6 C7 C8 176(1) no
C7 C8 C9 C10 -180(1) no
C8 C9 C1 C14 -178(1) no
C9 C1 C14 C15 -25(2) no
C9 C1 C14 C19 158(1) no
C9 C10 O12 C15 17(2) no
C10 O12 C15 C14 -41(1) no
C10 O12 C15 C16 -164(1) no
C10 C9 C1 C14 1(2) no
C14 C15 C16 C17 50(1) no
C14 C19 C18 C17 -10(2) no
C14 C19 C18 C20 -134(1) no
C15 C14 C19 C18 -1(2) no
C15 C16 C17 C18 -63(1) no
C16 C15 C14 C19 -20(2) no
C16 C17 C18 C19 43(1) no
C16 C17 C18 C20 162.7(9) no
C17 C18 C20 C21 64(1) no
C19 C18 C20 C21 -173(1) no
C20 C21 N22 C23 -177.4(9) no

loop_
_oxford_twin_element_scale_factors
0.633(7)
0.367(7)
